data_2003996
loop_
_publ_author_name
'Julien-Pouzol, M.'
'Jaulmes, S.'

_publ_section_title
;
 Red\'etermination de la Structure du Sulfure de Cadmium et de
 Germanium, Cd~4~GeS~6~
;
_journal_issue 10
_journal_name_full 'Acta Crystallographica Section C'
_journal_page_first 1966
_journal_page_last 1968
_journal_paper_doi 10.1107/S0108270195003763
_journal_volume 51
_journal_year 1995
_chemical_formula_moiety 'Cd4 Ge1 S6'
_chemical_formula_sum 'Cd4 Ge S6'
_chemical_formula_weight 714.55
_space_group_IT_number 9
_symmetry_cell_setting monoclinic
_symmetry_space_group_name_Hall 'C -2yc'
_symmetry_space_group_name_H-M 'C 1 c 1'
_atom_type_scat_source IntTabIV
_cell_angle_alpha 90
_cell_angle_beta 110.08(2)
_cell_angle_gamma 90
_cell_formula_units_Z 4
_cell_length_a 12.326(3)
_cell_length_b 7.088(2)
_cell_length_c 12.365(3)
_cell_measurement_reflns_used 25
_cell_measurement_temperature 293
_cell_measurement_theta_max 11.63
_cell_measurement_theta_min 3.37
_cell_volume 1014.6(5)
_diffrn_measurement_device 'Syntex-Nicolet P3F'
_diffrn_measurement_method \q/2\q
_diffrn_radiation_type MoK\a
_diffrn_radiation_wavelength 0.71069
_diffrn_reflns_limit_h_max 16
_diffrn_reflns_limit_h_min -17
_diffrn_reflns_limit_k_max 9
_diffrn_reflns_limit_k_min 0
_diffrn_reflns_limit_l_max 16
_diffrn_reflns_limit_l_min 0
_diffrn_reflns_number 1480
_diffrn_reflns_theta_max 30
_diffrn_standards_decay_% 2.4
_diffrn_standards_interval_count 60
_diffrn_standards_number 3
_exptl_absorpt_coefficient_mu 12.246
_exptl_absorpt_correction_T_max 0.527
_exptl_absorpt_correction_T_min 0.416
_exptl_absorpt_correction_type analytical
_exptl_crystal_colour jaun\^atre
_exptl_crystal_density_diffrn 4.67
_exptl_crystal_density_meas 4.70(5)
_exptl_crystal_density_method pycnom\'etrie
_exptl_crystal_description 'poly\`edre \`a neuf faces'
_exptl_crystal_size_max 0.09
_exptl_crystal_size_mid 0.08
_exptl_crystal_size_min 0.07
_refine_diff_density_max 2.2
_refine_diff_density_min -1.5
_refine_ls_extinction_coef 0.88(3)E-6
_refine_ls_extinction_method 'Becker & Coppens (1975)'
_refine_ls_goodness_of_fit_obs 0.28
_refine_ls_number_parameters 99
_refine_ls_number_reflns 1480
_refine_ls_R_factor_obs 0.0407
_refine_ls_shift/esd_max 0.0007
_refine_ls_structure_factor_coef F
_refine_ls_weighting_scheme
;                    sigma,
w = 1/\s(F)
;
_refine_ls_wR_factor_obs 0.0508
_reflns_number_observed 1480
_reflns_number_total 1480
_reflns_observed_criterion 'F >= 0'
_cod_data_source_file du1119.cif
_cod_data_source_block du1119a
_cod_original_cell_volume 1014.7(4)
_cod_original_sg_symbol_H-M 'C c'
_cod_original_formula_sum 'Cd4 Ge1 S6'
_cod_database_code 2003996

loop_
_symmetry_equiv_pos_as_xyz
x,y,z
x,-y,1/2+z
1/2+x,1/2+y,z
1/2+x,1/2-y,1/2+z

loop_
_atom_site_label
_atom_site_fract_x
_atom_site_fract_y
_atom_site_fract_z
_atom_site_B_iso_or_equiv
Cd(1) 0.3186 0.3935(2) 0.6407 1.33(3)
Cd(2) 0.3477(2) 0.8844(2) 0.4530(2) 1.31(3)
Cd(3) 0.1627(2) 0.9186(2) 0.6438(2) 1.24(3)
Cd(4) 0.5298(2) 0.8031(2) 0.7992(2) 1.50(3)
Ge 0.0966(2) 0.2302(2) 0.3912(2) 0.58(3)
S(1) 0.3408(4) 0.2551(5) 0.1381(3) 0.83(6)
S(2) 0.0526(3) 0.4820(5) 0.4719(3) 0.85(6)
S(3) 0.2847(3) 0.2366(5) 0.4438(4) 0.99(6)
S(4) 0.0206(3) 0.0177(5) 0.9401(3) 1.04(6)
S(5) 0.7142(3) 0.2761(5) 0.2583(3) 0.90(6)
S(6) 0.5206(3) 0.2218(5) 0.7041(3) 0.90(6)

loop_
_geom_angle_atom_site_label_1
_geom_angle_atom_site_label_2
_geom_angle_atom_site_label_3
_geom_angle_site_symmetry_1
_geom_angle_site_symmetry_3
_geom_angle
_geom_angle_publ_flag
S(1) Cd(1) S(5) 2_565 4_455 123.7(2) yes
S(1) Cd(1) S(3) 2_565 . 113.5(2) yes
S(1) Cd(1) S(6) 2_565 . 111.5(2) yes
S(3) Cd(1) S(5) . 4_455 112.7(2) yes
S(3) Cd(1) S(6) . . 84.9(2) yes
S(5) Cd(1) S(6) 4_455 . 102.9(2) yes
S(1) Cd(2) S(5) 2_565 3_455 122.1(2) yes
S(1) Cd(2) S(2) 2_565 3_555 111.4(2) yes
S(1) Cd(2) S(3) 2_565 1_565 108.2(2) yes
S(2) Cd(2) S(5) 3_555 3_455 118.1(2) yes
S(2) Cd(2) S(3) 3_555 1_565 90.8(2) yes
S(3) Cd(2) S(5) 1_565 3_455 99.4(2) yes
S(1) Cd(3) S(6) 2_565 3_455 115.5(2) yes
S(1) Cd(3) S(5) 2_565 4_465 112.1(2) yes
S(1) Cd(3) S(4) 2_565 2_564 111.3(2) yes
S(5) Cd(3) S(6) 4_465 3_455 111.6(2) yes
S(4) Cd(3) S(5) 2_564 4_465 110.6(2) yes
S(4) Cd(3) S(6) 2_564 3_455 94.5(2) yes
S(1) Cd(4) S(5) 2_565 2_565 116.8(2) yes
S(1) Cd(4) S(2) 2_565 4_565 124.2(2) yes
S(1) Cd(4) S(4) 2_565 3_555 98.9(2) yes
S(2) Cd(4) S(4) 4_565 3_555 85.7(2) yes
S(2) Cd(4) S(5) 4_565 2_565 116.5(2) yes
S(4) Cd(4) S(5) 3_555 2_565 101.6(2) yes
S(4) Ge S(3) 2_554 . 116.7(2) yes
S(4) Ge S(2) 2_554 . 109.5(2) yes
S(4) Ge S(6) 2_554 4_454 110.4(2) yes
S(2) Ge S(3) . . 104.5(2) yes
S(2) Ge S(6) . 4_454 105.5(2) yes
S(3) Ge S(6) . 4_454 109.5(2) yes

loop_
_geom_bond_atom_site_label_1
_geom_bond_atom_site_label_2
_geom_bond_site_symmetry_1
_geom_bond_site_symmetry_2
_geom_bond_distance
_geom_bond_publ_flag
Cd(1) S(1) . 2_565 2.509(4) yes
Cd(1) S(5) . 4_455 2.552(4) yes
Cd(1) S(3) . . 2.579(4) yes
Cd(1) S(6) . . 2.638(4) yes
S(1) S(5) 2_565 4_455 4.462(5) yes
S(1) S(3) 2_565 . 4.256(5) yes
S(1) S(6) 2_565 . 4.255(5) yes
S(3) S(5) . 4_455 4.271(5) yes
S(3) S(6) . . 3.522(5) yes
S(5) S(6) 4_455 . 4.059(5) yes
Cd(2) S(1) . 2_565 2.523(4) yes
Cd(2) S(5) . 3_455 2.524(4) yes
Cd(2) S(2) . 3_555 2.552(4) yes
Cd(2) S(3) . 1_565 2.607(4) yes
S(1) S(5) 2_565 3_455 4.417(5) yes
S(1) S(2) 2_565 3_555 4.192(5) yes
S(1) S(3) 2_565 1_565 4.157(5) yes
S(2) S(5) 3_555 3_455 4.353(5) yes
S(2) S(3) 3_555 1_565 3.675(5) yes
S(3) S(5) 1_565 3_455 3.914(5) yes
Cd(3) S(1) . 2_565 2.540(4) yes
Cd(3) S(6) . 3_455 2.545(4) yes
Cd(3) S(5) . 4_465 2.546(4) yes
Cd(3) S(4) . 2_564 2.566(4) yes
S(1) S(6) 2_565 3_455 4.302(5) yes
S(1) S(5) 2_565 4_465 4.218(5) yes
S(1) S(4) 2_565 2_564 4.216(5) yes
S(5) S(6) 4_465 3_455 4.211(5) yes
S(4) S(6) 2_564 3_455 3.753(5) yes
S(4) S(5) 2_564 4_465 4.203(5) yes
Cd(4) S(1) . 2_565 2.526(4) yes
Cd(4) S(5) . 2_565 2.555(4) yes
Cd(4) S(2) . 4_565 2.560(4) yes
Cd(4) S(4) . 3_555 2.699(4) yes
S(1) S(5) 2_565 2_565 4.327(5) yes
S(1) S(2) 2_565 4_565 4.495(5) yes
S(1) S(4) 2_565 3_555 3.972(5) yes
S(2) S(5) 4_565 2_565 4.349(5) yes
S(2) S(4) 4_565 3_555 3.577(5) yes
S(4) S(5) 3_555 2_565 4.072(5) yes
Ge S(4) . 2_554 2.173(4) yes
Ge S(3) . . 2.184(4) yes
Ge S(2) . . 2.203(4) yes
Ge S(6) . 4_454 2.205(4) yes
S(3) S(4) . 2_554 3.709(5) yes
S(3) S(6) . 4_454 3.584(5) yes
S(2) S(4) . 2_554 3.573(5) yes
S(2) S(6) . 4_454 3.510(5) yes
S(4) S(6) 2_554 4_454 3.595(5) yes
S(2) S(3) . . 3.468(4) yes
